data_7119273
loop_
_publ_author_name
'Zhou, Xiaofan'
'Huang, Chaoqian'
'Zeng, Yu'
'Xiong, Jiarui'
'Xiao, Yuanjing'
'Zhang, Junliang'

_publ_section_title
;
 Silver-catalysed tandem hydroamination and cyclization of
 2-trifluoromethyl-1,3-enynes with primary amines: modular entry to
 4-trifluoromethyl-3-pyrrolines.
;
_journal_issue 6
_journal_name_full 'Chemical communications (Cambridge, England)'
_journal_page_first 1084
_journal_page_last 1087
_journal_paper_doi 10.1039/c6cc09595j
_journal_volume 53
_journal_year 2017
_chemical_formula_sum 'C18 H13 F3 I N'
_chemical_formula_weight 427.19
_chemical_melting_point 336.8(9)
_chemical_name_systematic 1-benzyl-3-iodo-2-phenyl-4-(trifluoromethyl)-1H-pyrrole
_space_group_IT_number 14
_symmetry_cell_setting monoclinic
_symmetry_space_group_name_Hall '-P 2ybc'
_symmetry_space_group_name_H-M 'P 1 21/c 1'
_atom_sites_solution_hydrogens geom
_atom_sites_solution_primary direct
_atom_sites_solution_secondary difmap
_audit_creation_method SHELXL-97
_audit_update_record
;
2016-08-12 deposited with the CCDC.
2016-12-19 downloaded from the CCDC.
;
_cell_angle_alpha 90.00
_cell_angle_beta 112.793(9)
_cell_angle_gamma 90.00
_cell_formula_units_Z 4
_cell_length_a 11.015(4)
_cell_length_b 14.627(5)
_cell_length_c 11.621(4)
_cell_measurement_reflns_used 9745
_cell_measurement_temperature 296(2)
_cell_measurement_theta_max 27.87
_cell_measurement_theta_min 2.36
_cell_volume 1726.1(11)
_computing_structure_refinement 'SHELXL-97 (Sheldrick, 2008)'
_computing_structure_solution 'SHELXS-97 (Sheldrick, 2008)'
_diffrn_ambient_temperature 296(2)
_diffrn_measured_fraction_theta_full 0.997
_diffrn_measured_fraction_theta_max 0.997
_diffrn_measurement_device_type 'Bruker Smart Apex II CCD'
_diffrn_radiation_monochromator graphite
_diffrn_radiation_source 'fine-focus sealed tube'
_diffrn_radiation_type MoK\a
_diffrn_radiation_wavelength 0.71073
_diffrn_reflns_av_R_equivalents 0.0337
_diffrn_reflns_av_sigmaI/netI 0.0203
_diffrn_reflns_limit_h_max 13
_diffrn_reflns_limit_h_min -13
_diffrn_reflns_limit_k_max 17
_diffrn_reflns_limit_k_min -17
_diffrn_reflns_limit_l_max 13
_diffrn_reflns_limit_l_min -13
_diffrn_reflns_number 18868
_diffrn_reflns_theta_full 25.01
_diffrn_reflns_theta_max 25.01
_diffrn_reflns_theta_min 2.01
_exptl_absorpt_coefficient_mu 1.882
_exptl_absorpt_correction_T_max 0.6609
_exptl_absorpt_correction_T_min 0.4591
_exptl_absorpt_correction_type multi-scan
_exptl_absorpt_process_details sadabs
_exptl_crystal_colour colorless
_exptl_crystal_density_diffrn 1.644
_exptl_crystal_density_method 'not measured'
_exptl_crystal_description block
_exptl_crystal_F_000 832
_exptl_crystal_recrystallization_method 'Re-crystallisation from solvent: chloroform/petroleum'
_exptl_crystal_size_max 0.49
_exptl_crystal_size_mid 0.36
_exptl_crystal_size_min 0.24
_refine_diff_density_max 0.717
_refine_diff_density_min -0.653
_refine_diff_density_rms 0.057
_refine_ls_extinction_method none
_refine_ls_goodness_of_fit_ref 1.059
_refine_ls_hydrogen_treatment constr
_refine_ls_matrix_type full
_refine_ls_number_parameters 208
_refine_ls_number_reflns 3027
_refine_ls_number_restraints 0
_refine_ls_restrained_S_all 1.059
_refine_ls_R_factor_all 0.0378
_refine_ls_R_factor_gt 0.0313
_refine_ls_shift/su_max 0.001
_refine_ls_shift/su_mean 0.000
_refine_ls_structure_factor_coef Fsqd
_refine_ls_weighting_details 'calc w=1/[\s^2^(Fo^2^)+(0.0224P)^2^+2.0734P] where P=(Fo^2^+2Fc^2^)/3'
_refine_ls_weighting_scheme calc
_refine_ls_wR_factor_gt 0.0687
_refine_ls_wR_factor_ref 0.0736
_reflns_number_gt 2634
_reflns_number_total 3027
_reflns_threshold_expression >2sigma(I)
_cod_data_source_file c6cc09595j2.cif
_cod_data_source_block z
_cod_depositor_comments
;
The following automatic conversions were performed:

'_chemical_melting_point' value '335.9-337.6' was changed to
'336.8(9)' - the average value was taken and precision was estimated.

'_symmetry_cell_setting' value 'Monoclinic' changed to 'monoclinic'
according to
/usr/data/users/saulius/crontab/automatic-downloads/rss-feeds/RSC/lib/dictionaries/cif_core.dic
dictionary named 'cif_core.dic' version 2.4.2 from 2011-04-26.

Automatic conversion script
Id: cif_fix_values 4268 2015-11-12 08:31:59Z antanas 

 Adding full bibliography for 7119272--7119273.cif.
;
_cod_original_cell_volume 1726.1(10)
_cod_original_sg_symbol_H-M P2(1)/c
_cod_database_code 7119273

loop_
_symmetry_equiv_pos_as_xyz
'x, y, z'
'-x, y+1/2, -z+1/2'
'-x, -y, -z'
'x, -y-1/2, z-1/2'

loop_
_atom_site_label
_atom_site_type_symbol
_atom_site_fract_x
_atom_site_fract_y
_atom_site_fract_z
_atom_site_U_iso_or_equiv
_atom_site_adp_type
_atom_site_occupancy
_atom_site_symmetry_multiplicity
_atom_site_calc_flag
_atom_site_refinement_flags
I1 I 0.11170(3) 0.14365(2) 0.57878(2) 0.07450(12) Uani 1 1 d .
F1 F 0.3308(3) 0.0061(3) 0.4942(3) 0.1333(13) Uani 1 1 d .
F2 F 0.3927(3) 0.1410(2) 0.4873(4) 0.1504(16) Uani 1 1 d .
F3 F 0.3795(2) 0.0484(2) 0.3464(3) 0.1033(9) Uani 1 1 d .
N1 N -0.0016(3) 0.13430(18) 0.1881(2) 0.0502(6) Uani 1 1 d .
C1 C -0.1208(4) -0.0438(3) 0.1064(3) 0.0670(10) Uani 1 1 d .
H1A H -0.0328 -0.0435 0.1610 0.080 Uiso 1 1 calc R
C2 C -0.1923(6) -0.1237(3) 0.0866(4) 0.0885(14) Uani 1 1 d .
H2A H -0.1521 -0.1767 0.1281 0.106 Uiso 1 1 calc R
C3 C -0.3200(6) -0.1258(4) 0.0074(5) 0.0986(16) Uani 1 1 d .
H3A H -0.3674 -0.1801 -0.0060 0.118 Uiso 1 1 calc R
C4 C -0.3798(5) -0.0473(4) -0.0532(5) 0.1035(16) Uani 1 1 d .
H4A H -0.4678 -0.0483 -0.1075 0.124 Uiso 1 1 calc R
C5 C -0.3088(4) 0.0334(3) -0.0334(4) 0.0802(11) Uani 1 1 d .
H5A H -0.3496 0.0865 -0.0743 0.096 Uiso 1 1 calc R
C6 C -0.1783(3) 0.0358(2) 0.0463(3) 0.0548(8) Uani 1 1 d .
C7 C -0.1560(3) 0.1848(2) 0.2847(3) 0.0467(7) Uani 1 1 d .
C8 C -0.2293(3) 0.1387(2) 0.3391(4) 0.0608(9) Uani 1 1 d .
H8A H -0.1973 0.0846 0.3824 0.073 Uiso 1 1 calc R
C9 C -0.3497(4) 0.1724(3) 0.3296(4) 0.0786(12) Uani 1 1 d .
H9A H -0.3979 0.1413 0.3675 0.094 Uiso 1 1 calc R
C10 C -0.3988(4) 0.2510(3) 0.2648(4) 0.0814(12) Uani 1 1 d .
H10A H -0.4810 0.2726 0.2571 0.098 Uiso 1 1 calc R
C11 C -0.3277(4) 0.2975(3) 0.2118(4) 0.0769(11) Uani 1 1 d .
H11A H -0.3611 0.3512 0.1682 0.092 Uiso 1 1 calc R
C12 C -0.2063(3) 0.2660(2) 0.2218(3) 0.0608(9) Uani 1 1 d .
H12A H -0.1575 0.2991 0.1864 0.073 Uiso 1 1 calc R
C13 C -0.0276(3) 0.14962(19) 0.2933(3) 0.0432(6) Uani 1 1 d .
C14 C 0.0847(3) 0.1306(2) 0.3928(3) 0.0464(7) Uani 1 1 d .
C15 C 0.1823(3) 0.1029(2) 0.3484(3) 0.0499(7) Uani 1 1 d .
C16 C 0.1241(3) 0.1053(2) 0.2217(3) 0.0564(8) Uani 1 1 d .
H16A H 0.1641 0.0896 0.1671 0.068 Uiso 1 1 calc R
C17 C -0.1013(4) 0.1237(2) 0.0618(3) 0.0594(8) Uani 1 1 d .
H17A H -0.0587 0.1244 0.0028 0.071 Uiso 1 1 calc R
H17B H -0.1616 0.1750 0.0429 0.071 Uiso 1 1 calc R
C18 C 0.3192(4) 0.0759(3) 0.4197(4) 0.0674(10) Uani 1 1 d .

loop_
_atom_site_aniso_label
_atom_site_aniso_U_11
_atom_site_aniso_U_22
_atom_site_aniso_U_33
_atom_site_aniso_U_23
_atom_site_aniso_U_13
_atom_site_aniso_U_12
I1 0.0827(2) 0.0937(2) 0.04344(15) -0.00533(12) 0.02041(12) 0.01835(14)
F1 0.0901(19) 0.170(3) 0.147(3) 0.089(3) 0.0533(19) 0.061(2)
F2 0.0623(16) 0.143(3) 0.186(3) -0.082(3) -0.0181(19) 0.0094(16)
F3 0.0646(14) 0.144(2) 0.110(2) -0.0093(18) 0.0443(15) 0.0169(15)
N1 0.0511(15) 0.0596(16) 0.0412(14) 0.0020(12) 0.0192(12) -0.0023(12)
C1 0.087(3) 0.065(2) 0.047(2) -0.0054(17) 0.0239(19) 0.002(2)
C2 0.143(5) 0.065(3) 0.066(3) -0.009(2) 0.050(3) -0.010(3)
C3 0.132(5) 0.086(3) 0.088(4) -0.027(3) 0.054(4) -0.039(3)
C4 0.077(3) 0.120(4) 0.103(4) -0.025(3) 0.025(3) -0.030(3)
C5 0.072(3) 0.084(3) 0.077(3) -0.003(2) 0.020(2) -0.001(2)
C6 0.065(2) 0.067(2) 0.0361(16) -0.0074(15) 0.0244(16) -0.0016(16)
C7 0.0480(17) 0.0462(16) 0.0435(17) -0.0016(13) 0.0150(14) -0.0012(13)
C8 0.058(2) 0.058(2) 0.071(2) 0.0094(17) 0.0307(18) 0.0019(16)
C9 0.059(2) 0.090(3) 0.095(3) 0.001(2) 0.039(2) -0.007(2)
C10 0.050(2) 0.093(3) 0.096(3) -0.004(3) 0.022(2) 0.014(2)
C11 0.068(2) 0.067(2) 0.083(3) 0.009(2) 0.016(2) 0.019(2)
C12 0.060(2) 0.056(2) 0.062(2) 0.0101(16) 0.0180(17) 0.0040(16)
C13 0.0506(17) 0.0397(15) 0.0414(16) -0.0006(12) 0.0200(14) -0.0030(12)
C14 0.0546(18) 0.0456(16) 0.0405(16) -0.0017(13) 0.0201(15) 0.0009(13)
C15 0.0486(17) 0.0480(17) 0.0550(19) -0.0022(14) 0.0221(15) -0.0017(13)
C16 0.057(2) 0.064(2) 0.058(2) 0.0001(16) 0.0334(17) -0.0029(16)
C17 0.068(2) 0.072(2) 0.0393(17) 0.0036(15) 0.0213(16) -0.0030(17)
C18 0.057(2) 0.072(2) 0.073(3) -0.006(2) 0.026(2) 0.0032(19)

loop_
_atom_type_symbol
_atom_type_description
_atom_type_scat_dispersion_real
_atom_type_scat_dispersion_imag
_atom_type_scat_source
C C 0.0033 0.0016 'International Tables Vol C Tables 4.2.6.8 and 6.1.1.4'
H H 0.0000 0.0000 'International Tables Vol C Tables 4.2.6.8 and 6.1.1.4'
N N 0.0061 0.0033 'International Tables Vol C Tables 4.2.6.8 and 6.1.1.4'
F F 0.0171 0.0103 'International Tables Vol C Tables 4.2.6.8 and 6.1.1.4'
I I -0.4742 1.8119 'International Tables Vol C Tables 4.2.6.8 and 6.1.1.4'

loop_
_geom_angle_atom_site_label_1
_geom_angle_atom_site_label_2
_geom_angle_atom_site_label_3
_geom_angle
C16 N1 C13 109.7(3)
C16 N1 C17 122.9(3)
C13 N1 C17 125.1(3)
C2 C1 C6 120.7(4)
C2 C1 H1A 119.6
C6 C1 H1A 119.6
C3 C2 C1 120.7(5)
C3 C2 H2A 119.7
C1 C2 H2A 119.7
C2 C3 C4 119.7(5)
C2 C3 H3A 120.1
C4 C3 H3A 120.1
C3 C4 C5 120.0(5)
C3 C4 H4A 120.0
C5 C4 H4A 120.0
C6 C5 C4 120.5(5)
C6 C5 H5A 119.7
C4 C5 H5A 119.7
C5 C6 C1 118.4(4)
C5 C6 C17 119.5(3)
C1 C6 C17 122.1(3)
C8 C7 C12 118.3(3)
C8 C7 C13 121.0(3)
C12 C7 C13 120.7(3)
C9 C8 C7 120.3(3)
C9 C8 H8A 119.9
C7 C8 H8A 119.9
C10 C9 C8 120.5(4)
C10 C9 H9A 119.7
C8 C9 H9A 119.7
C11 C10 C9 120.0(4)
C11 C10 H10A 120.0
C9 C10 H10A 120.0
C10 C11 C12 120.5(4)
C10 C11 H11A 119.8
C12 C11 H11A 119.8
C11 C12 C7 120.5(3)
C11 C12 H12A 119.8
C7 C12 H12A 119.8
C14 C13 N1 106.8(3)
C14 C13 C7 131.7(3)
N1 C13 C7 121.4(3)
C13 C14 C15 108.5(3)
C13 C14 I1 125.8(2)
C15 C14 I1 125.6(2)
C16 C15 C14 106.3(3)
C16 C15 C18 124.7(3)
C14 C15 C18 129.0(3)
N1 C16 C15 108.7(3)
N1 C16 H16A 125.7
C15 C16 H16A 125.7
N1 C17 C6 112.3(3)
N1 C17 H17A 109.1
C6 C17 H17A 109.1
N1 C17 H17B 109.1
C6 C17 H17B 109.1
H17A C17 H17B 107.9
F2 C18 F1 107.0(4)
F2 C18 F3 105.0(3)
F1 C18 F3 104.0(3)
F2 C18 C15 114.1(3)
F1 C18 C15 113.5(3)
F3 C18 C15 112.3(3)

loop_
_geom_bond_atom_site_label_1
_geom_bond_atom_site_label_2
_geom_bond_distance
I1 C14 2.073(3)
F1 C18 1.313(5)
F2 C18 1.299(5)
F3 C18 1.329(4)
N1 C16 1.354(4)
N1 C13 1.377(4)
N1 C17 1.461(4)
C1 C2 1.378(6)
C1 C6 1.378(5)
C1 H1A 0.9300
C2 C3 1.351(8)
C2 H2A 0.9300
C3 C4 1.374(7)
C3 H3A 0.9300
C4 C5 1.385(7)
C4 H4A 0.9300
C5 C6 1.376(5)
C5 H5A 0.9300
C6 C17 1.512(5)
C7 C8 1.379(4)
C7 C12 1.391(4)
C7 C13 1.472(4)
C8 C9 1.379(5)
C8 H8A 0.9300
C9 C10 1.367(6)
C9 H9A 0.9300
C10 C11 1.352(6)
C10 H10A 0.9300
C11 C12 1.377(5)
C11 H11A 0.9300
C12 H12A 0.9300
C13 C14 1.356(4)
C14 C15 1.420(4)
C15 C16 1.360(5)
C15 C18 1.465(5)
C16 H16A 0.9300
C17 H17A 0.9700
C17 H17B 0.9700

loop_
_geom_torsion_atom_site_label_1
_geom_torsion_atom_site_label_2
_geom_torsion_atom_site_label_3
_geom_torsion_atom_site_label_4
_geom_torsion
C6 C1 C2 C3 0.2(6)
C1 C2 C3 C4 -0.5(7)
C2 C3 C4 C5 0.3(8)
C3 C4 C5 C6 0.3(8)
C4 C5 C6 C1 -0.6(6)
C4 C5 C6 C17 177.3(4)
C2 C1 C6 C5 0.4(5)
C2 C1 C6 C17 -177.5(3)
C12 C7 C8 C9 0.7(5)
C13 C7 C8 C9 -179.7(3)
C7 C8 C9 C10 0.9(6)
C8 C9 C10 C11 -1.5(7)
C9 C10 C11 C12 0.4(7)
C10 C11 C12 C7 1.3(6)
C8 C7 C12 C11 -1.8(5)
C13 C7 C12 C11 178.6(3)
C16 N1 C13 C14 0.7(3)
C17 N1 C13 C14 163.6(3)
C16 N1 C13 C7 177.8(3)
C17 N1 C13 C7 -19.3(4)
C8 C7 C13 C14 -58.7(5)
C12 C7 C13 C14 120.9(4)
C8 C7 C13 N1 124.9(3)
C12 C7 C13 N1 -55.5(4)
N1 C13 C14 C15 0.0(3)
C7 C13 C14 C15 -176.7(3)
N1 C13 C14 I1 178.2(2)
C7 C13 C14 I1 1.4(5)
C13 C14 C15 C16 -0.7(4)
I1 C14 C15 C16 -178.8(2)
C13 C14 C15 C18 179.7(3)
I1 C14 C15 C18 1.5(5)
C13 N1 C16 C15 -1.1(4)
C17 N1 C16 C15 -164.5(3)
C14 C15 C16 N1 1.1(4)
C18 C15 C16 N1 -179.2(3)
C16 N1 C17 C6 91.9(4)
C13 N1 C17 C6 -68.9(4)
C5 C6 C17 N1 146.9(3)
C1 C6 C17 N1 -35.4(4)
C16 C15 C18 F2 115.7(4)
C14 C15 C18 F2 -64.7(5)
C16 C15 C18 F1 -121.3(4)
C14 C15 C18 F1 58.3(5)
C16 C15 C18 F3 -3.7(5)
C14 C15 C18 F3 175.9(3)
